data_2221191
loop_
_publ_author_name
'Fun, Hoong-Kun'
'Chantrapromma, Suchada'

_publ_section_title
;
 A triclinic polymorph of hexanedioic acid
;
_journal_coeditor_code SJ2583
_journal_issue 3
_journal_name_full 'Acta Crystallographica Section E'
_journal_page_first o624
_journal_paper_doi 10.1107/S1600536809006448
_journal_volume 65
_journal_year 2009
_chemical_formula_iupac 'C6 H10 O4'
_chemical_formula_moiety 'C6 H10 O4'
_chemical_formula_sum 'C6 H10 O4'
_chemical_formula_weight 146.14
_chemical_name_common
;
Adipic acid
;
_chemical_name_systematic
;
hexanedioic acid
;
_space_group_IT_number 2
_symmetry_cell_setting triclinic
_symmetry_space_group_name_Hall '-P 1'
_symmetry_space_group_name_H-M 'P -1'
_atom_sites_solution_hydrogens geom
_atom_sites_solution_primary direct
_atom_sites_solution_secondary difmap
_audit_creation_method SHELXL-97
_cell_angle_alpha 93.794(4)
_cell_angle_beta 104.321(4)
_cell_angle_gamma 102.689(4)
_cell_formula_units_Z 2
_cell_length_a 6.7666(5)
_cell_length_b 6.9992(5)
_cell_length_c 7.7180(5)
_cell_measurement_reflns_used 1553
_cell_measurement_temperature 100
_cell_measurement_theta_max 27.50
_cell_measurement_theta_min 2.75
_cell_volume 342.70(4)
_computing_cell_refinement 'APEX2 (Bruker, 2005)'
_computing_data_collection 'APEX2 (Bruker, 2005)'
_computing_data_reduction 'SAINT (Bruker, 2005)'
_computing_molecular_graphics 'SHELXTL (Sheldrick, 2008)'
_computing_publication_material
;
SHELXTL (Sheldrick, 2008) and PLATON (Spek, 2009)
;
_computing_structure_refinement 'SHELXTL (Sheldrick, 2008)'
_computing_structure_solution 'SHELXTL (Sheldrick, 2008)'
_diffrn_ambient_temperature 100
_diffrn_measured_fraction_theta_full 0.997
_diffrn_measured_fraction_theta_max 0.997
_diffrn_measurement_device_type 'Bruker APEXII CCD area-detector'
_diffrn_measurement_method '\f and \w'
_diffrn_radiation_monochromator graphite
_diffrn_radiation_source 'sealed tube'
_diffrn_radiation_type MoK\a
_diffrn_radiation_wavelength 0.71073
_diffrn_reflns_av_R_equivalents 0.0270
_diffrn_reflns_av_sigmaI/netI 0.0206
_diffrn_reflns_limit_h_max 8
_diffrn_reflns_limit_h_min -8
_diffrn_reflns_limit_k_max 9
_diffrn_reflns_limit_k_min -9
_diffrn_reflns_limit_l_max 10
_diffrn_reflns_limit_l_min -10
_diffrn_reflns_number 7773
_diffrn_reflns_theta_full 27.50
_diffrn_reflns_theta_max 27.50
_diffrn_reflns_theta_min 2.75
_diffrn_standards_number 0
_exptl_absorpt_coefficient_mu 0.120
_exptl_absorpt_correction_T_max 0.9927
_exptl_absorpt_correction_T_min 0.8467
_exptl_absorpt_correction_type multi-scan
_exptl_absorpt_process_details '(SADABS; Bruker, 2005)'
_exptl_crystal_colour Colorless
_exptl_crystal_density_diffrn 1.416
_exptl_crystal_density_method 'not measured'
_exptl_crystal_description Needle
_exptl_crystal_F_000 156
_exptl_crystal_size_max 0.55
_exptl_crystal_size_mid 0.11
_exptl_crystal_size_min 0.06
_refine_diff_density_max 0.322
_refine_diff_density_min -0.202
_refine_ls_extinction_method none
_refine_ls_goodness_of_fit_ref 1.094
_refine_ls_hydrogen_treatment constr
_refine_ls_matrix_type full
_refine_ls_number_parameters 91
_refine_ls_number_reflns 1553
_refine_ls_number_restraints 0
_refine_ls_restrained_S_all 1.094
_refine_ls_R_factor_all 0.0414
_refine_ls_R_factor_gt 0.0372
_refine_ls_shift/su_max 0.001
_refine_ls_shift/su_max_lt 0.001
_refine_ls_shift/su_mean 0.000
_refine_ls_structure_factor_coef Fsqd
_refine_ls_weighting_details 'calc w=1/[\s^2^(Fo^2^)+(0.0402P)^2^+0.1411P] where P=(Fo^2^+2Fc^2^)/3'
_refine_ls_weighting_scheme calc
_refine_ls_wR_factor_gt 0.0910
_refine_ls_wR_factor_ref 0.0941
_reflns_number_gt 1419
_reflns_number_total 1553
_reflns_threshold_expression I>2\s(I)
_cod_data_source_file sj2583.cif
_cod_data_source_block I
_cod_depositor_comments
;
The following automatic conversions were performed:
'_symmetry_cell_setting' value 'Triclinic' changed to 'triclinic'
according to '/home/saulius/struct/CIF-dictionaries/cif_core.dic'
dictionary named 'cif_core.dic' version 2.4.1 from 2010-06-29.

Automatic conversion script
Id: cif_fix_enum 1527 2010-12-29 10:47:43Z saulius 

The following automatic conversions were performed:

'_symmetry_cell_setting' value 'Triclinic' changed to 'triclinic'
according to /home/saulius/struct/CIF-dictionaries/cif_core.dic
dictionary named 'cif_core.dic' version 2.4.1 from 2010-06-29.

Automatic conversion script
Id: cif_fix_values 1715 2011-07-08 13:25:40Z adriana 
;
_cod_database_code 2221191
_cod_database_fobs_code 2221191

loop_
_symmetry_equiv_pos_as_xyz
'x, y, z'
'-x, -y, -z'

loop_
_atom_site_type_symbol
_atom_site_label
_atom_site_fract_x
_atom_site_fract_y
_atom_site_fract_z
_atom_site_U_iso_or_equiv
_atom_site_adp_type
_atom_site_calc_flag
_atom_site_refinement_flags
_atom_site_occupancy
_atom_site_disorder_assembly
_atom_site_disorder_group
O O1A 0.07345(14) 0.10624(13) 0.21778(12) 0.0182(2) Uani d . 1 . .
O O2A -0.11534(14) 0.20271(13) -0.02751(12) 0.0198(2) Uani d . 1 . .
H H2OA -0.0961 0.1042 -0.0779 0.030 Uiso calc R 1 . .
C C1A -0.02548(19) 0.22010(17) 0.14771(16) 0.0156(3) Uani d . 1 . .
C C2A -0.0623(2) 0.39330(18) 0.24950(16) 0.0174(3) Uani d . 1 . .
H H2AA -0.2127 0.3787 0.2269 0.021 Uiso calc R 1 . .
H H2AB -0.0057 0.5124 0.2026 0.021 Uiso calc R 1 . .
C C3A 0.03484(19) 0.41932(17) 0.45233(16) 0.0167(3) Uani d . 1 . .
H H3AA 0.1794 0.4448 0.4777 0.020 Uiso d R 1 . .
H H3AB -0.0108 0.3012 0.4996 0.020 Uiso d R 1 . .
O O1B 0.45905(14) 0.56597(12) 0.19844(12) 0.0189(2) Uani d . 1 . .
O O2B 0.61849(14) 0.75868(13) 0.02759(12) 0.0204(2) Uani d . 1 . .
H H2OB 0.5906 0.6539 -0.0380 0.031 Uiso calc R 1 . .
C C1B 0.54652(19) 0.72852(18) 0.17064(16) 0.0159(3) Uani d . 1 . .
C C2B 0.5885(2) 0.91565(18) 0.29479(16) 0.0173(3) Uani d . 1 . .
H H2BA 0.5457 1.0160 0.2236 0.021 Uiso calc R 1 . .
H H2BB 0.7389 0.9603 0.3491 0.021 Uiso calc R 1 . .
C C3B 0.47841(19) 0.89970(17) 0.44459(16) 0.0161(3) Uani d . 1 . .
H H3BA 0.5266 0.8106 0.5238 0.019 Uiso d R 1 . .
H H3BB 0.3356 0.8519 0.3947 0.019 Uiso d R 1 . .

loop_
_atom_site_aniso_label
_atom_site_aniso_U_11
_atom_site_aniso_U_22
_atom_site_aniso_U_33
_atom_site_aniso_U_12
_atom_site_aniso_U_13
_atom_site_aniso_U_23
O1A 0.0225(5) 0.0180(4) 0.0144(4) 0.0084(4) 0.0033(3) -0.0012(3)
O2A 0.0287(5) 0.0185(4) 0.0129(4) 0.0113(4) 0.0033(4) -0.0023(3)
C1A 0.0165(6) 0.0157(6) 0.0135(6) 0.0019(4) 0.0049(4) -0.0014(4)
C2A 0.0218(6) 0.0156(6) 0.0151(6) 0.0066(5) 0.0044(5) -0.0013(5)
C3A 0.0192(6) 0.0155(6) 0.0149(6) 0.0050(5) 0.0039(5) -0.0021(5)
O1B 0.0248(5) 0.0160(4) 0.0166(4) 0.0050(4) 0.0078(4) -0.0008(3)
O2B 0.0278(5) 0.0164(4) 0.0173(5) 0.0022(4) 0.0111(4) -0.0034(3)
C1B 0.0157(6) 0.0177(6) 0.0140(6) 0.0056(5) 0.0028(4) -0.0009(5)
C2B 0.0204(6) 0.0149(6) 0.0156(6) 0.0029(5) 0.0055(5) -0.0028(5)
C3B 0.0185(6) 0.0150(6) 0.0138(6) 0.0034(5) 0.0039(5) -0.0019(5)

loop_
_atom_type_symbol
_atom_type_description
_atom_type_scat_dispersion_real
_atom_type_scat_dispersion_imag
_atom_type_scat_source
C C 0.0033 0.0016 'International Tables Vol C Tables 4.2.6.8 and 6.1.1.4'
H H 0.0000 0.0000 'International Tables Vol C Tables 4.2.6.8 and 6.1.1.4'
O O 0.0106 0.0060 'International Tables Vol C Tables 4.2.6.8 and 6.1.1.4'

loop_
_geom_angle_atom_site_label_1
_geom_angle_atom_site_label_2
_geom_angle_atom_site_label_3
_geom_angle_site_symmetry_1
_geom_angle_site_symmetry_3
_geom_angle
_geom_angle_publ_flag
C1A O2A H2OA . . 109.5 ?
O1A C1A O2A . . 123.52(11) ?
O1A C1A C2A . . 124.18(11) ?
O2A C1A C2A . . 112.29(10) ?
C1A C2A C3A . . 114.73(10) ?
C1A C2A H2AA . . 108.6 ?
C3A C2A H2AA . . 108.6 ?
C1A C2A H2AB . . 108.6 ?
C3A C2A H2AB . . 108.6 ?
H2AA C2A H2AB . . 107.6 ?
C2A C3A C3A . 2_566 111.19(13) ?
C2A C3A H3AA . . 110.2 ?
C3A C3A H3AA 2_566 . 111.6 ?
C2A C3A H3AB . . 109.9 ?
C3A C3A H3AB 2_566 . 106.7 ?
H3AA C3A H3AB . . 107.0 ?
C1B O2B H2OB . . 109.5 ?
O1B C1B O2B . . 123.41(11) ?
O1B C1B C2B . . 124.33(11) ?
O2B C1B C2B . . 112.25(10) ?
C1B C2B C3B . . 115.27(10) ?
C1B C2B H2BA . . 108.5 ?
C3B C2B H2BA . . 108.5 ?
C1B C2B H2BB . . 108.5 ?
C3B C2B H2BB . . 108.5 ?
H2BA C2B H2BB . . 107.5 ?
C2B C3B C3B . 2_676 110.83(12) ?
C2B C3B H3BA . . 110.6 ?
C3B C3B H3BA 2_676 . 108.1 ?
C2B C3B H3BB . . 109.3 ?
C3B C3B H3BB 2_676 . 109.7 ?
H3BA C3B H3BB . . 108.3 ?

loop_
_geom_bond_atom_site_label_1
_geom_bond_atom_site_label_2
_geom_bond_site_symmetry_2
_geom_bond_distance
_geom_bond_publ_flag
O1A C1A . 1.2199(15) ?
O2A C1A . 1.3237(14) ?
O2A H2OA . 0.8200 ?
C1A C2A . 1.5007(16) ?
C2A C3A . 1.5220(16) ?
C2A H2AA . 0.9700 ?
C2A H2AB . 0.9700 ?
C3A C3A 2_566 1.528(2) ?
C3A H3AA . 0.9222 ?
C3A H3AB . 0.9462 ?
O1B C1B . 1.2207(15) ?
O2B C1B . 1.3238(15) ?
O2B H2OB . 0.8200 ?
C1B C2B . 1.5001(16) ?
C2B C3B . 1.5201(17) ?
C2B H2BA . 0.9700 ?
C2B H2BB . 0.9700 ?
C3B C3B 2_676 1.525(2) ?
C3B H3BA . 0.9537 ?
C3B H3BB . 0.9224 ?

loop_
_geom_hbond_atom_site_label_D
_geom_hbond_atom_site_label_H
_geom_hbond_atom_site_label_A
_geom_hbond_site_symmetry_A
_geom_hbond_distance_DH
_geom_hbond_distance_HA
_geom_hbond_distance_DA
_geom_hbond_angle_DHA
_geom_hbond_publ_flag
O2A H2OA O1A 2_555 0.82 1.82 2.6397(13) 172 y
O2B H2OB O1B 2_665 0.82 1.82 2.6421(13) 174 y
C2A H2AB O2A 2_565 0.97 2.58 3.5415(16) 171 y

loop_
_geom_torsion_atom_site_label_1
_geom_torsion_atom_site_label_2
_geom_torsion_atom_site_label_3
_geom_torsion_atom_site_label_4
_geom_torsion_site_symmetry_1
_geom_torsion_site_symmetry_2
_geom_torsion_site_symmetry_3
_geom_torsion_site_symmetry_4
_geom_torsion
_geom_torsion_publ_flag
O1A C1A C2A C3A . . . . 0.07(17) ?
O2A C1A C2A C3A . . . . 179.19(10) ?
C1A C2A C3A C3A . . . 2_566 -172.28(12) ?
O1B C1B C2B C3B . . . . -11.15(18) ?
O2B C1B C2B C3B . . . . 169.89(10) ?
C1B C2B C3B C3B . . . 2_676 -176.67(13) ?
